data_7224262
loop_
_publ_author_name
'Gedu, Satyanarayana'
'Lodi, Mahendar'

_publ_section_title
;
 Copper Catalyzed Coupling of Protecting Group Free and Sterically
 Hindered 2-Bromobenzyl Tertiary Alcohols with Phenols and Anilines:
 Facile Synthesis of Xanthenes and Dihydroacridines
;
_journal_name_full 'RSC Adv.'
_journal_paper_doi 10.1039/C6RA03447K
_journal_year 2016
_chemical_absolute_configuration unk
_chemical_formula_moiety 'C19 H16 O'
_chemical_formula_sum 'C19 H16 O'
_chemical_formula_weight 260.32
_chemical_melting_point 373.15
_chemical_name_common xanthene
_chemical_name_systematic 12,12-dimethyl-12H-benzo[a]xanthene
_space_group_crystal_system trigonal
_space_group_IT_number 144
_space_group_name_Hall 'P 31'
_space_group_name_H-M_alt 'P 31'
_symmetry_space_group_name_Hall 'P 31'
_symmetry_space_group_name_H-M 'P 31'
_atom_sites_solution_hydrogens geom
_atom_sites_solution_primary direct
_atom_sites_solution_secondary difmap
_audit_creation_date 2016-01-09
_audit_creation_method
;
  Olex2 1.1
  (compiled 2011.11.01 svn.r2039, GUI svn.r3906)
;
_audit_update_record
;
2016-01-09 deposited with the CCDC.
2016-02-15 downloaded from the CCDC.
;
_cell_angle_alpha 90.00
_cell_angle_beta 90.00
_cell_angle_gamma 120.00
_cell_formula_units_Z 9
_cell_length_a 20.6263(7)
_cell_length_b 20.6263(7)
_cell_length_c 8.4471(3)
_cell_measurement_reflns_used 2798
_cell_measurement_temperature 293(2)
_cell_measurement_theta_max 71.2473
_cell_measurement_theta_min 4.2834
_cell_volume 3112.30(19)
_computing_cell_refinement
;
CrysAlisPro, Agilent Technologies,
Version 1.171.35.19 (release 27-10-2011 CrysAlis171 .NET)
(compiled Oct 27 2011,15:02:11)
;
_computing_data_collection
;
CrysAlisPro, Agilent Technologies,
Version 1.171.35.19 (release 27-10-2011 CrysAlis171 .NET)
(compiled Oct 27 2011,15:02:11)
;
_computing_data_reduction
;
CrysAlisPro, Agilent Technologies,
Version 1.171.35.19 (release 27-10-2011 CrysAlis171 .NET)
(compiled Oct 27 2011,15:02:11)
;
_computing_molecular_graphics
;
O. V. Dolomanov, L. J. Bourhis, R. J. Gildea, J. A. K. Howard and H. Puschmann,
OLEX2: a complete structure solution, refinement and analysis program.
J. Appl. Cryst. (2009). 42, 339-341.
;
_computing_publication_material
;
O. V. Dolomanov, L. J. Bourhis, R. J. Gildea, J. A. K. Howard and H. Puschmann,
OLEX2: a complete structure solution, refinement and analysis program.
J. Appl. Cryst. (2009). 42, 339-341.
;
_computing_structure_refinement
;
SHELXL, G.M. Sheldrick, Acta Cryst.
2008). A64, 112-122
;
_computing_structure_solution
;
SHELXS, G.M. Sheldrick, Acta Cryst.
(2008). A64, 112-122
;
_diffrn_ambient_temperature 293(2)
_diffrn_detector_area_resol_mean 16.1293
_diffrn_measured_fraction_theta_full 0.981
_diffrn_measured_fraction_theta_max 0.981
_diffrn_measurement_details
;
  1 omega  -46.00  -19.00   1.0000    1.5000
omega____ theta____ kappa____ phi______ frames
    -        0.0000  130.0000  160.0000 27

  2 omega  -98.00  -71.00   1.0000    2.2300
omega____ theta____ kappa____ phi______ frames
    -      -42.5000 -140.0000  -84.0000 27

  3 omega  -99.00  -17.00   1.0000    2.2300
omega____ theta____ kappa____ phi______ frames
    -      -42.5000  -77.0000   90.0000 82

  4 omega -102.00  -50.00   1.0000    2.2300
omega____ theta____ kappa____ phi______ frames
    -      -42.5000  178.0000 -150.0000 52

  5 omega   39.00   87.00   1.0000    2.2300
omega____ theta____ kappa____ phi______ frames
    -      110.2786  -30.0000  -40.0000 48

  6 omega   62.00  102.00   1.0000    2.2300
omega____ theta____ kappa____ phi______ frames
    -      110.2786 -111.0000  -60.0000 40

  7 omega   40.00   85.00   1.0000    2.2300
omega____ theta____ kappa____ phi______ frames
    -      110.2786  -50.0000   60.0000 45

  8 omega   46.00   87.00   1.0000    2.2300
omega____ theta____ kappa____ phi______ frames
    -      110.2786  -25.0000   60.0000 41

  9 omega   42.00   92.00   1.0000    2.2300
omega____ theta____ kappa____ phi______ frames
    -      110.2786  -38.0000  -90.0000 50

 10 omega   85.00  178.00   1.0000    2.2300
omega____ theta____ kappa____ phi______ frames
    -      110.2786  140.0000  -25.0000 93
;
_diffrn_measurement_device_type 'SuperNova, Dual, Cu at zero, Eos'
_diffrn_measurement_method '\w scans'
_diffrn_orient_matrix_UB_11 0.0493071000
_diffrn_orient_matrix_UB_12 0.0818296000
_diffrn_orient_matrix_UB_13 -0.0538156000
_diffrn_orient_matrix_UB_21 0.0706691000
_diffrn_orient_matrix_UB_22 -0.0033730000
_diffrn_orient_matrix_UB_23 0.0445275000
_diffrn_orient_matrix_UB_31 0.0029361000
_diffrn_orient_matrix_UB_32 -0.0270360000
_diffrn_orient_matrix_UB_33 -0.1684992000
_diffrn_radiation_monochromator mirror
_diffrn_radiation_type 'Cu K\a'
_diffrn_radiation_wavelength 1.5418
_diffrn_reflns_av_R_equivalents 0.0176
_diffrn_reflns_av_unetI/netI 0.0271
_diffrn_reflns_limit_h_max 25
_diffrn_reflns_limit_h_min -21
_diffrn_reflns_limit_k_max 20
_diffrn_reflns_limit_k_min -25
_diffrn_reflns_limit_l_max 5
_diffrn_reflns_limit_l_min -10
_diffrn_reflns_number 6975
_diffrn_reflns_theta_full 71.39
_diffrn_reflns_theta_max 71.39
_diffrn_reflns_theta_min 4.29
_diffrn_source 'SuperNova (Cu) X-ray Source'
_exptl_absorpt_coefficient_mu 0.585
_exptl_absorpt_correction_T_max 1.00000
_exptl_absorpt_correction_T_min 0.87179
_exptl_absorpt_correction_type multi-scan
_exptl_absorpt_process_details
;
CrysAlisPro, Agilent Technologies,
Version 1.171.35.19 (release 27-10-2011 CrysAlis171 .NET)
(compiled Oct 27 2011,15:02:11)
Empirical absorption correction using spherical harmonics,
 implemented in SCALE3 ABSPACK scaling algorithm.
;
_exptl_crystal_colour 'whitish colourless'
_exptl_crystal_colour_modifier whitish
_exptl_crystal_colour_primary colourless
_exptl_crystal_density_diffrn 1.250
_exptl_crystal_density_method 'not measured'
_exptl_crystal_description block
_exptl_crystal_F_000 1242
_exptl_crystal_recrystallization_method 'Re-crystallisation from solvent: DCM'
_exptl_crystal_size_max 0.18
_exptl_crystal_size_mid 0.14
_exptl_crystal_size_min 0.12
_refine_diff_density_max 0.111
_refine_diff_density_min -0.200
_refine_diff_density_rms 0.044
_refine_ls_abs_structure_details 'Flack H D (1983), Acta Cryst. A39, 876-881'
_refine_ls_abs_structure_Flack 0.1(3)
_refine_ls_extinction_method none
_refine_ls_goodness_of_fit_ref 1.057
_refine_ls_hydrogen_treatment mixed
_refine_ls_matrix_type full
_refine_ls_number_parameters 547
_refine_ls_number_reflns 4791
_refine_ls_number_restraints 1
_refine_ls_restrained_S_all 1.057
_refine_ls_R_factor_all 0.0531
_refine_ls_R_factor_gt 0.0468
_refine_ls_shift/su_max 0.001
_refine_ls_shift/su_mean 0.000
_refine_ls_structure_factor_coef Fsqd
_refine_ls_weighting_details 'calc w=1/[\s^2^(Fo^2^)+(0.0697P)^2^+0.0000P] where P=(Fo^2^+2Fc^2^)/3'
_refine_ls_weighting_scheme calc
_refine_ls_wR_factor_gt 0.1114
_refine_ls_wR_factor_ref 0.1202
_reflns_number_gt 4195
_reflns_number_total 4791
_reflns_threshold_expression >2sigma(I)
_cod_data_source_file c6ra03447k2.cif
_cod_data_source_block exp_5911
_cod_original_cell_volume 3112.29(19)
_cod_database_code 7224262
_chemical_oxdiff_formula 'C19 H16 O'
_reflns_odcompleteness_completeness 99.92
_reflns_odcompleteness_iscentric 1
_reflns_odcompleteness_theta 66.97

loop_
_space_group_symop_id
_space_group_symop_operation_xyz
1 'x, y, z'
2 '-y, x-y, z+1/3'
3 '-x+y, -x, z+2/3'

loop_
_atom_site_label
_atom_site_type_symbol
_atom_site_fract_x
_atom_site_fract_y
_atom_site_fract_z
_atom_site_U_iso_or_equiv
_atom_site_adp_type
_atom_site_occupancy
_atom_site_symmetry_multiplicity
_atom_site_calc_flag
_atom_site_refinement_flags
O1 O 0.54654(13) 0.44052(14) 0.1148(3) 0.0654(6) Uani 1 1 d .
O2 O 0.27085(15) 0.50245(14) 0.2849(3) 0.0805(7) Uani 1 1 d .
O3 O 0.88170(13) 0.08598(14) 0.2136(2) 0.0615(5) Uani 1 1 d .
C1 C 0.83672(16) 0.13776(16) 0.4951(3) 0.0481(6) Uani 1 1 d .
C2 C 0.7802(2) 0.0910(2) 0.6270(4) 0.0663(8) Uani 1 1 d .
H2A H 0.7452 0.1082 0.6419 0.099 Uiso 1 1 calc R
H2B H 0.8067 0.0965 0.7241 0.099 Uiso 1 1 calc R
H2C H 0.7537 0.0392 0.5967 0.099 Uiso 1 1 calc R
C3 C 0.8663(2) 0.22237(17) 0.5180(4) 0.0602(7) Uani 1 1 d .
H3A H 0.9010 0.2499 0.4349 0.090 Uiso 1 1 calc R
H3B H 0.8911 0.2380 0.6185 0.090 Uiso 1 1 calc R
H3C H 0.8251 0.2317 0.5148 0.090 Uiso 1 1 calc R
C4 C 0.79423(16) 0.11488(16) 0.3388(3) 0.0482(6) Uani 1 1 d .
C5 C 0.81725(16) 0.09044(16) 0.2104(3) 0.0498(6) Uani 1 1 d .
C6 C 0.77772(19) 0.06742(18) 0.0694(3) 0.0592(7) Uani 1 1 d .
H6 H 0.7953 0.0511 -0.0141 0.071 Uiso 1 1 calc R
C7 C 0.7119(2) 0.06899(19) 0.0544(4) 0.0660(8) Uani 1 1 d .
H7 H 0.6846 0.0535 -0.0392 0.079 Uiso 1 1 calc R
C8 C 0.68705(19) 0.0936(2) 0.1790(4) 0.0672(8) Uani 1 1 d .
H8 H 0.6427 0.0947 0.1697 0.081 Uiso 1 1 calc R
C9 C 0.72785(18) 0.11685(19) 0.3186(4) 0.0605(7) Uani 1 1 d .
H9 H 0.7107 0.1342 0.4010 0.073 Uiso 1 1 calc R
C10 C 0.90289(16) 0.12326(15) 0.4896(3) 0.0471(6) Uani 1 1 d .
C11 C 0.92051(16) 0.10013(16) 0.3537(3) 0.0503(6) Uani 1 1 d .
C12 C 0.98140(18) 0.08720(18) 0.3379(4) 0.0598(7) Uani 1 1 d .
H12 H 0.9911 0.0721 0.2413 0.072 Uiso 1 1 calc R
C13 C 1.02563(19) 0.09711(19) 0.4655(4) 0.0649(8) Uani 1 1 d .
H13 H 1.0656 0.0884 0.4564 0.078 Uiso 1 1 calc R
C14 C 1.01132(17) 0.12039(16) 0.6108(4) 0.0579(7) Uani 1 1 d .
C15 C 0.95100(17) 0.13529(16) 0.6248(3) 0.0517(6) Uani 1 1 d .
C16 C 0.94287(19) 0.16157(19) 0.7748(4) 0.0622(8) Uani 1 1 d .
H16 H 0.9053 0.1735 0.7882 0.075 Uiso 1 1 calc R
C17 C 0.9885(2) 0.1700(2) 0.9007(4) 0.0784(11) Uani 1 1 d .
H17 H 0.9810 0.1871 0.9972 0.094 Uiso 1 1 calc R
C18 C 1.0457(2) 0.1533(2) 0.8856(5) 0.0821(11) Uani 1 1 d .
H18 H 1.0755 0.1578 0.9720 0.099 Uiso 1 1 calc R
C19 C 1.0575(2) 0.1304(2) 0.7426(5) 0.0747(10) Uani 1 1 d .
H19 H 1.0969 0.1210 0.7316 0.090 Uiso 1 1 calc R
C20 C 0.65486(16) 0.51148(16) 0.3758(3) 0.0505(6) Uani 1 1 d .
C21 C 0.70602(19) 0.59731(18) 0.3812(4) 0.0658(8) Uani 1 1 d .
H21A H 0.6949 0.6194 0.2928 0.099 Uiso 1 1 calc R
H21B H 0.7574 0.6096 0.3761 0.099 Uiso 1 1 calc R
H21C H 0.6975 0.6163 0.4780 0.099 Uiso 1 1 calc R
C22 C 0.67395(19) 0.4721(2) 0.5091(4) 0.0639(8) Uani 1 1 d .
H22A H 0.6724 0.4929 0.6096 0.096 Uiso 1 1 calc R
H22B H 0.7232 0.4795 0.4919 0.096 Uiso 1 1 calc R
H22C H 0.6381 0.4195 0.5083 0.096 Uiso 1 1 calc R
C23 C 0.67071(17) 0.48568(17) 0.2187(4) 0.0539(6) Uani 1 1 d .
C24 C 0.61810(18) 0.45234(18) 0.1006(4) 0.0563(7) Uani 1 1 d .
C25 C 0.6322(2) 0.4266(2) -0.0405(4) 0.0682(9) Uani 1 1 d .
H25 H 0.5948 0.4038 -0.1163 0.082 Uiso 1 1 calc R
C26 C 0.7012(3) 0.4352(2) -0.0665(4) 0.0758(10) Uani 1 1 d .
H26 H 0.7110 0.4175 -0.1595 0.091 Uiso 1 1 calc R
C27 C 0.7562(2) 0.4701(2) 0.0455(5) 0.0770(10) Uani 1 1 d .
H27 H 0.8039 0.4776 0.0264 0.092 Uiso 1 1 calc R
C28 C 0.7414(2) 0.4943(2) 0.1866(4) 0.0664(8) Uani 1 1 d .
H28 H 0.7791 0.5168 0.2619 0.080 Uiso 1 1 calc R
C29 C 0.52599(17) 0.45975(16) 0.2550(3) 0.0528(6) Uani 1 1 d .
C30 C 0.57219(15) 0.49123(15) 0.3825(4) 0.0480(6) Uani 1 1 d .
C31 C 0.54001(16) 0.50581(16) 0.5207(4) 0.0535(6) Uani 1 1 d .
C32 C 0.46313(18) 0.48742(17) 0.5179(4) 0.0620(8) Uani 1 1 d .
C33 C 0.42076(18) 0.4556(2) 0.3802(5) 0.0693(9) Uani 1 1 d .
H33 H 0.3709 0.4436 0.3778 0.083 Uiso 1 1 calc R
C34 C 0.45081(18) 0.44226(19) 0.2521(4) 0.0638(8) Uani 1 1 d .
H34 H 0.4220 0.4215 0.1617 0.077 Uiso 1 1 calc R
C35 C 0.4320(2) 0.5028(2) 0.6509(5) 0.0829(12) Uani 1 1 d .
H35 H 0.3822 0.4910 0.6475 0.100 Uiso 1 1 calc R
C36 C 0.4727(3) 0.5343(2) 0.7847(6) 0.0909(13) Uani 1 1 d .
H36 H 0.4508 0.5440 0.8709 0.109 Uiso 1 1 calc R
C37 C 0.5473(3) 0.5520(2) 0.7918(5) 0.0843(12) Uani 1 1 d .
H37 H 0.5750 0.5729 0.8834 0.101 Uiso 1 1 calc R
C38 C 0.5798(2) 0.53864(19) 0.6633(4) 0.0683(9) Uani 1 1 d .
H38 H 0.6298 0.5516 0.6698 0.082 Uiso 1 1 calc R
C39 C 0.16524(16) 0.35647(16) 0.4276(4) 0.0544(7) Uani 1 1 d .
C40 C 0.1898(2) 0.3091(2) 0.5266(4) 0.0683(9) Uani 1 1 d .
H40A H 0.2433 0.3321 0.5240 0.103 Uiso 1 1 calc R
H40B H 0.1677 0.2596 0.4831 0.103 Uiso 1 1 calc R
H40C H 0.1735 0.3063 0.6342 0.103 Uiso 1 1 calc R
C41 C 0.08000(17) 0.3149(2) 0.4001(5) 0.0691(9) Uani 1 1 d .
H41A H 0.0547 0.3052 0.5001 0.104 Uiso 1 1 calc R
H41B H 0.0651 0.2684 0.3470 0.104 Uiso 1 1 calc R
H41C H 0.0671 0.3453 0.3361 0.104 Uiso 1 1 calc R
C42 C 0.20241(17) 0.36785(18) 0.2647(4) 0.0561(7) Uani 1 1 d .
C43 C 0.25162(18) 0.43727(19) 0.2041(4) 0.0632(8) Uani 1 1 d .
C44 C 0.2867(2) 0.4473(3) 0.0586(5) 0.0793(11) Uani 1 1 d .
H44 H 0.3202 0.4952 0.0225 0.095 Uiso 1 1 calc R
C45 C 0.2717(2) 0.3862(3) -0.0313(5) 0.0836(11) Uani 1 1 d .
H45 H 0.2950 0.3921 -0.1288 0.100 Uiso 1 1 calc R
C46 C 0.2218(2) 0.3159(3) 0.0242(5) 0.0789(10) Uani 1 1 d .
H46 H 0.2108 0.2741 -0.0369 0.095 Uiso 1 1 calc R
C47 C 0.1879(2) 0.3067(2) 0.1698(5) 0.0717(9) Uani 1 1 d .
H47 H 0.1545 0.2586 0.2053 0.086 Uiso 1 1 calc R
C48 C 0.19159(16) 0.43210(16) 0.5084(4) 0.0556(7) Uani 1 1 d .
C49 C 0.24100(19) 0.49788(18) 0.4345(4) 0.0641(8) Uani 1 1 d .
C50 C 0.2672(2) 0.5691(2) 0.5008(6) 0.0823(11) Uani 1 1 d .
H50 H 0.3004 0.6119 0.4450 0.099 Uiso 1 1 calc R
C51 C 0.2436(2) 0.5749(2) 0.6475(6) 0.0844(12) Uani 1 1 d .
H51 H 0.2612 0.6220 0.6921 0.101 Uiso 1 1 calc R
C52 C 0.1929(2) 0.5107(2) 0.7334(5) 0.0714(10) Uani 1 1 d .
C53 C 0.16637(18) 0.43871(19) 0.6649(4) 0.0614(7) Uani 1 1 d .
C54 C 0.1159(2) 0.3767(2) 0.7583(5) 0.0740(9) Uani 1 1 d .
H54 H 0.0970 0.3285 0.7184 0.089 Uiso 1 1 calc R
C55 C 0.0942(3) 0.3861(3) 0.9066(5) 0.0917(13) Uani 1 1 d .
H55 H 0.0610 0.3443 0.9648 0.110 Uiso 1 1 calc R
C56 C 0.1209(3) 0.4565(4) 0.9704(7) 0.1015(15) Uani 1 1 d .
H56 H 0.1063 0.4619 1.0715 0.122 Uiso 1 1 calc R
C57 C 0.1684(3) 0.5176(3) 0.8853(6) 0.0937(14) Uani 1 1 d .
H57 H 0.1853 0.5650 0.9276 0.112 Uiso 1 1 calc R

loop_
_atom_site_aniso_label
_atom_site_aniso_U_11
_atom_site_aniso_U_22
_atom_site_aniso_U_33
_atom_site_aniso_U_23
_atom_site_aniso_U_13
_atom_site_aniso_U_12
O1 0.0575(12) 0.0809(15) 0.0561(11) -0.0105(11) -0.0081(10) 0.0334(12)
O2 0.0757(16) 0.0542(13) 0.0924(18) 0.0071(12) 0.0158(14) 0.0180(12)
O3 0.0665(13) 0.0794(15) 0.0511(10) -0.0102(10) 0.0007(10) 0.0458(12)
C1 0.0524(15) 0.0487(14) 0.0444(12) 0.0017(11) 0.0041(11) 0.0262(12)
C2 0.0638(19) 0.079(2) 0.0532(16) 0.0121(16) 0.0154(15) 0.0334(18)
C3 0.0678(19) 0.0535(16) 0.0659(18) -0.0046(14) -0.0028(15) 0.0353(15)
C4 0.0505(14) 0.0471(14) 0.0466(13) 0.0051(11) 0.0062(12) 0.0240(12)
C5 0.0510(15) 0.0491(14) 0.0467(13) 0.0033(12) 0.0027(12) 0.0230(12)
C6 0.0663(19) 0.0563(17) 0.0475(14) 0.0008(13) -0.0015(14) 0.0249(15)
C7 0.066(2) 0.0614(19) 0.0617(18) 0.0043(15) -0.0096(15) 0.0247(16)
C8 0.0572(18) 0.077(2) 0.0684(18) 0.0060(17) -0.0023(15) 0.0340(17)
C9 0.0574(17) 0.0700(19) 0.0581(16) 0.0047(15) 0.0030(14) 0.0350(16)
C10 0.0493(14) 0.0413(13) 0.0507(14) 0.0024(11) 0.0021(12) 0.0225(11)
C11 0.0511(15) 0.0480(14) 0.0533(14) -0.0001(12) 0.0015(12) 0.0258(12)
C12 0.0554(16) 0.0579(17) 0.0713(19) -0.0076(15) 0.0013(15) 0.0322(14)
C13 0.0542(17) 0.0562(17) 0.088(2) 0.0045(16) 0.0003(17) 0.0302(15)
C14 0.0511(15) 0.0461(15) 0.0742(19) 0.0080(14) -0.0054(14) 0.0226(13)
C15 0.0534(15) 0.0428(13) 0.0533(14) 0.0062(12) -0.0004(12) 0.0198(12)
C16 0.0645(19) 0.0611(18) 0.0530(16) 0.0009(14) -0.0046(14) 0.0253(15)
C17 0.079(2) 0.076(2) 0.0577(18) 0.0018(17) -0.0118(17) 0.022(2)
C18 0.070(2) 0.075(2) 0.080(2) 0.012(2) -0.021(2) 0.0202(19)
C19 0.061(2) 0.066(2) 0.089(2) 0.0145(19) -0.0160(18) 0.0257(17)
C20 0.0441(14) 0.0489(15) 0.0563(15) -0.0001(12) -0.0022(12) 0.0217(12)
C21 0.0531(17) 0.0537(17) 0.080(2) -0.0060(16) 0.0002(15) 0.0184(14)
C22 0.0591(18) 0.073(2) 0.0596(17) 0.0034(15) -0.0091(14) 0.0328(16)
C23 0.0546(16) 0.0509(15) 0.0597(15) 0.0056(13) 0.0028(13) 0.0289(13)
C24 0.0617(17) 0.0565(16) 0.0540(15) 0.0047(13) 0.0043(13) 0.0319(14)
C25 0.086(2) 0.066(2) 0.0545(17) 0.0016(15) 0.0044(16) 0.0400(19)
C26 0.104(3) 0.076(2) 0.065(2) 0.0086(18) 0.016(2) 0.058(2)
C27 0.080(2) 0.083(2) 0.089(2) 0.022(2) 0.027(2) 0.057(2)
C28 0.0621(19) 0.077(2) 0.072(2) 0.0068(17) 0.0082(16) 0.0442(18)
C29 0.0506(15) 0.0487(14) 0.0584(16) 0.0014(13) -0.0027(13) 0.0243(12)
C30 0.0437(14) 0.0429(13) 0.0581(14) 0.0008(12) -0.0029(12) 0.0220(11)
C31 0.0503(15) 0.0414(13) 0.0641(17) 0.0037(12) 0.0068(13) 0.0195(12)
C32 0.0546(17) 0.0465(15) 0.085(2) 0.0097(15) 0.0126(16) 0.0252(14)
C33 0.0447(16) 0.0626(19) 0.097(2) 0.0084(18) 0.0034(17) 0.0243(15)
C34 0.0496(16) 0.0608(18) 0.078(2) 0.0018(16) -0.0106(15) 0.0252(15)
C35 0.072(2) 0.067(2) 0.107(3) 0.006(2) 0.032(2) 0.0329(19)
C36 0.099(3) 0.072(2) 0.099(3) -0.001(2) 0.039(3) 0.041(2)
C37 0.094(3) 0.066(2) 0.077(2) -0.0123(18) 0.019(2) 0.027(2)
C38 0.068(2) 0.0600(19) 0.0655(19) -0.0088(16) 0.0052(16) 0.0236(16)
C39 0.0462(15) 0.0430(14) 0.0736(18) 0.0027(13) 0.0009(14) 0.0221(12)
C40 0.074(2) 0.0599(18) 0.080(2) 0.0137(17) 0.0065(18) 0.0397(17)
C41 0.0427(15) 0.0578(18) 0.097(2) -0.0037(17) -0.0001(16) 0.0176(14)
C42 0.0468(15) 0.0558(16) 0.0677(18) 0.0058(14) -0.0010(13) 0.0271(13)
C43 0.0521(16) 0.0596(18) 0.075(2) 0.0060(16) 0.0013(15) 0.0260(15)
C44 0.065(2) 0.088(3) 0.078(2) 0.015(2) 0.0127(18) 0.033(2)
C45 0.069(2) 0.115(4) 0.073(2) 0.002(2) 0.0049(19) 0.051(2)
C46 0.081(2) 0.086(3) 0.082(2) -0.012(2) 0.002(2) 0.051(2)
C47 0.072(2) 0.066(2) 0.083(2) -0.0039(18) -0.0014(18) 0.0386(19)
C48 0.0453(14) 0.0473(14) 0.0750(18) -0.0017(14) -0.0047(14) 0.0238(12)
C49 0.0545(17) 0.0474(16) 0.084(2) -0.0027(15) -0.0026(16) 0.0204(13)
C50 0.065(2) 0.0497(18) 0.120(3) -0.006(2) -0.003(2) 0.0199(16)
C51 0.062(2) 0.061(2) 0.129(4) -0.026(2) -0.021(2) 0.0297(18)
C52 0.0611(19) 0.072(2) 0.094(3) -0.021(2) -0.0196(18) 0.0424(18)
C53 0.0509(16) 0.0637(18) 0.077(2) -0.0044(16) -0.0051(15) 0.0344(15)
C54 0.070(2) 0.082(2) 0.082(2) 0.006(2) 0.0089(18) 0.046(2)
C55 0.084(3) 0.122(4) 0.092(3) 0.002(3) 0.016(2) 0.068(3)
C56 0.102(4) 0.134(5) 0.102(3) -0.011(3) 0.010(3) 0.084(4)
C57 0.090(3) 0.107(3) 0.114(3) -0.033(3) -0.020(3) 0.072(3)

loop_
_atom_type_symbol
_atom_type_description
_atom_type_scat_dispersion_real
_atom_type_scat_dispersion_imag
_atom_type_scat_source
C C 0.0181 0.0091 'International Tables Vol C Tables 4.2.6.8 and 6.1.1.4'
H H 0.0000 0.0000 'International Tables Vol C Tables 4.2.6.8 and 6.1.1.4'
O O 0.0492 0.0322 'International Tables Vol C Tables 4.2.6.8 and 6.1.1.4'

loop_
_geom_angle_atom_site_label_1
_geom_angle_atom_site_label_2
_geom_angle_atom_site_label_3
_geom_angle
C24 O1 C29 118.7(2)
C43 O2 C49 118.9(3)
C11 O3 C5 118.7(2)
C3 C1 C2 111.2(3)
C4 C1 C2 107.0(2)
C4 C1 C3 107.4(2)
C4 C1 C10 110.1(2)
C10 C1 C2 111.4(2)
C10 C1 C3 109.6(2)
C5 C4 C1 123.1(2)
C5 C4 C9 115.8(3)
C9 C4 C1 121.1(3)
O3 C5 C6 114.5(3)
C4 C5 O3 122.0(3)
C4 C5 C6 123.4(3)
C7 C6 C5 119.2(3)
C8 C7 C6 119.5(3)
C7 C8 C9 120.3(3)
C8 C9 C4 121.8(3)
C11 C10 C1 120.8(2)
C11 C10 C15 116.4(3)
C15 C10 C1 122.7(2)
O3 C11 C12 110.9(3)
C10 C11 O3 124.8(3)
C10 C11 C12 124.3(3)
C13 C12 C11 119.3(3)
C12 C13 C14 120.3(3)
C13 C14 C15 120.1(3)
C13 C14 C19 119.9(3)
C19 C14 C15 120.0(3)
C14 C15 C10 119.5(3)
C16 C15 C10 124.5(3)
C16 C15 C14 116.0(3)
C17 C16 C15 122.4(4)
C16 C17 C18 120.7(4)
C19 C18 C17 119.3(4)
C18 C19 C14 121.7(4)
C21 C20 C22 111.9(3)
C23 C20 C21 106.5(2)
C23 C20 C22 107.1(3)
C23 C20 C30 109.8(2)
C30 C20 C21 109.8(2)
C30 C20 C22 111.6(2)
C24 C23 C20 123.5(3)
C24 C23 C28 115.6(3)
C28 C23 C20 121.0(3)
O1 C24 C23 122.2(3)
O1 C24 C25 114.7(3)
C23 C24 C25 123.1(3)
C26 C25 C24 119.5(4)
C25 C26 C27 119.6(3)
C26 C27 C28 120.6(3)
C27 C28 C23 121.6(4)
O1 C29 C34 111.6(3)
C30 C29 O1 124.8(3)
C30 C29 C34 123.6(3)
C29 C30 C20 120.9(3)
C29 C30 C31 116.8(3)
C31 C30 C20 122.3(2)
C32 C31 C30 119.5(3)
C38 C31 C30 124.5(3)
C38 C31 C32 116.0(3)
C33 C32 C31 119.0(3)
C33 C32 C35 121.3(3)
C35 C32 C31 119.7(3)
C34 C33 C32 121.3(3)
C33 C34 C29 119.8(3)
C36 C35 C32 121.9(4)
C35 C36 C37 119.8(4)
C38 C37 C36 119.9(4)
C37 C38 C31 122.8(4)
C41 C39 C40 111.8(3)
C42 C39 C40 106.5(3)
C42 C39 C41 107.1(3)
C48 C39 C40 109.9(3)
C48 C39 C41 111.0(3)
C48 C39 C42 110.3(3)
C43 C42 C39 123.1(3)
C43 C42 C47 116.1(3)
C47 C42 C39 120.8(3)
O2 C43 C44 114.8(3)
C42 C43 O2 122.3(3)
C42 C43 C44 122.9(4)
C45 C44 C43 119.6(4)
C44 C45 C46 119.2(4)
C45 C46 C47 120.6(4)
C46 C47 C42 121.6(4)
C49 C48 C39 120.9(3)
C49 C48 C53 116.4(3)
C53 C48 C39 122.7(3)
O2 C49 C50 111.5(3)
C48 C49 O2 124.5(3)
C48 C49 C50 124.0(4)
C51 C50 C49 119.3(4)
C50 C51 C52 121.1(4)
C51 C52 C53 119.2(4)
C51 C52 C57 120.5(4)
C57 C52 C53 120.3(4)
C52 C53 C48 120.0(3)
C54 C53 C48 123.9(3)
C54 C53 C52 116.1(3)
C55 C54 C53 121.5(4)
C54 C55 C56 121.2(5)
C57 C56 C55 119.7(5)
C56 C57 C52 121.2(4)

loop_
_geom_bond_atom_site_label_1
_geom_bond_atom_site_label_2
_geom_bond_distance
O1 C24 1.376(4)
O1 C29 1.381(4)
O2 C43 1.377(4)
O2 C49 1.388(4)
O3 C5 1.378(4)
O3 C11 1.376(4)
C1 C2 1.552(4)
C1 C3 1.546(4)
C1 C4 1.523(4)
C1 C10 1.537(4)
C4 C5 1.377(4)
C4 C9 1.400(4)
C5 C6 1.387(4)
C6 C7 1.380(5)
C7 C8 1.374(5)
C8 C9 1.388(5)
C10 C11 1.360(4)
C10 C15 1.451(4)
C11 C12 1.415(4)
C12 C13 1.360(5)
C13 C14 1.402(5)
C14 C15 1.428(4)
C14 C19 1.412(5)
C15 C16 1.421(4)
C16 C17 1.372(5)
C17 C18 1.390(6)
C18 C19 1.363(6)
C20 C21 1.543(4)
C20 C22 1.550(4)
C20 C23 1.524(4)
C20 C30 1.541(4)
C23 C24 1.379(4)
C23 C28 1.404(4)
C24 C25 1.393(4)
C25 C26 1.360(6)
C26 C27 1.372(6)
C27 C28 1.384(5)
C29 C30 1.368(4)
C29 C34 1.406(4)
C30 C31 1.447(4)
C31 C32 1.434(4)
C31 C38 1.424(4)
C32 C33 1.404(5)
C32 C35 1.407(5)
C33 C34 1.343(5)
C35 C36 1.364(6)
C36 C37 1.393(7)
C37 C38 1.374(5)
C39 C40 1.551(4)
C39 C41 1.540(4)
C39 C42 1.535(4)
C39 C48 1.532(4)
C42 C43 1.375(4)
C42 C47 1.395(5)
C43 C44 1.388(5)
C44 C45 1.368(6)
C45 C46 1.374(6)
C46 C47 1.380(5)
C48 C49 1.374(5)
C48 C53 1.452(5)
C49 C50 1.404(5)
C50 C51 1.358(6)
C51 C52 1.410(6)
C52 C53 1.424(5)
C52 C57 1.411(6)
C53 C54 1.418(5)
C54 C55 1.376(6)
C55 C56 1.378(7)
C56 C57 1.354(7)
